data_7248286
loop_
_publ_author_name
'Giri, Indrajit'
'Biswas, Sagar'
'Chhetri, Shant'
'Choudhuri, Anwesha'
'Mondal, Indrajit'
'Senanayak, Satyaprasad P.'
'Iyer, Parameswar Krishnan'
'Chaudhuri, Debangshu'
'Vijayaraghavan, Ratheesh K.'

_publ_section_title
;
 Ambient stable solution-processed organic field effect transistors from
 electron deficient planar aromatics: effect of end-groups on ambient
 stability
;
_journal_issue 11
_journal_name_full 'RSC Advances'
_journal_page_first 7915
_journal_page_last 7923
_journal_paper_doi 10.1039/D4RA01499E
_journal_volume 14
_journal_year 2024
_chemical_formula_moiety 'C12 H3 F7 N2 O2'
_chemical_formula_sum 'C12 H3 F7 N2 O2'
_chemical_formula_weight 340.16
_space_group_crystal_system monoclinic
_space_group_IT_number 14
_space_group_name_Hall '-P 2ybc'
_space_group_name_H-M_alt 'P 1 21/c 1'
_atom_sites_solution_hydrogens geom
_atom_sites_solution_primary dual
_audit_creation_date 2022-05-31
_audit_creation_method
;
Olex2 1.5
(compiled 2022.04.07 svn.rca3783a0 for OlexSys, GUI svn.r6498)
;
_audit_update_record
;
2022-05-31 deposited with the CCDC.	2024-03-01 downloaded from the CCDC.
;
_cell_angle_alpha 90
_cell_angle_beta 117.064(2)
_cell_angle_gamma 90
_cell_formula_units_Z 4
_cell_length_a 9.63780(10)
_cell_length_b 13.17270(10)
_cell_length_c 10.24790(10)
_cell_measurement_reflns_used 5997
_cell_measurement_temperature 293(2)
_cell_measurement_theta_max 68.0020
_cell_measurement_theta_min 5.8900
_cell_volume 1158.57(3)
_computing_cell_refinement 'CrysAlisPro 1.171.40.84a (Rigaku OD, 2020)'
_computing_data_collection 'CrysAlisPro 1.171.40.84a (Rigaku OD, 2020)'
_computing_data_reduction 'CrysAlisPro 1.171.40.84a (Rigaku OD, 2020)'
_computing_molecular_graphics 'Olex2 1.5 (Dolomanov et al., 2009)'
_computing_publication_material 'Olex2 1.5 (Dolomanov et al., 2009)'
_computing_structure_refinement 'SHELXL 2018/3 (Sheldrick, 2015)'
_computing_structure_solution 'SHELXT 2018/2 (Sheldrick, 2018)'
_diffrn_ambient_temperature 293(2)
_diffrn_detector_area_resol_mean 10.0000
_diffrn_detector_type HyPix3000
_diffrn_measured_fraction_theta_full 0.998
_diffrn_measured_fraction_theta_max 0.995
_diffrn_measurement_details
;
List of Runs (angles in degrees, time in seconds):

  # Type    Start    End  Width  t~exp~   \w     \q     \k     \f   Frames
#--------------------------------------------------------------------------
  1  \w     27.00 111.00   0.50    0.20    --   41.33  26.00 100.00  168
  2  \w     70.00 165.00   0.50    0.42    --   96.67  77.00  30.00  190
  3  \w     75.00 164.00   0.50    0.42    --   96.67  59.00 -30.00  178
  4  \w     83.00 164.00   0.50    0.42    --   96.67  33.00-120.00  162
  5  \w     82.00 167.00   0.50    0.42    --   96.67  26.00 100.00  170
  6  \w    -34.00  24.00   0.50    0.20    --   41.33 -11.00 -30.00  116
  7  \w    -28.00  32.00   0.50    0.20    --   41.33 -26.00 -62.00  120
  8  \w    -25.00  48.00   0.50    0.20    --   41.33 -43.00 -60.00  146
  9  \w    -26.00  37.00   0.50    0.20    --   41.33 -32.00  60.00  126
 10  \w     18.00  80.00   0.50    0.20    --   41.33-104.00  30.00  124
 11  \w     30.00 109.00   0.50    0.42    --   96.67-117.00 150.00  158
 12  \w     28.00 105.00   0.50    0.42    --   96.67 -77.00 120.00  154
 13  \w     29.00  83.00   0.50    0.42    --   96.67 -68.00   0.00  108
 14  \w     29.00  68.00   0.50    0.42    --   96.67 -59.00 -90.00   78
 15  \w     29.00  68.00   0.50    0.42    --   96.67 -59.00-180.00   78
 16  \w     28.00 105.00   0.50    0.42    --   96.67 -77.00-180.00  154
 17  \w     41.00 100.00   0.50    0.20    --   41.33-138.00-180.00  118
 18  \w     30.00  55.00   0.50    0.42    --   96.67 -50.00 -30.00   50
 19  \w     30.00  57.00   0.50    0.42    --   96.67 -50.00-150.00   54
 20  \w     30.00  57.00   0.50    0.42    --   96.67 -50.00   0.00   54
 21  \w     30.00  57.00   0.50    0.42    --   96.67 -50.00  60.00   54
 22  \w     29.00  68.00   0.50    0.42    --   96.67 -59.00 120.00   78
 23  \w    105.00 170.00   0.50    0.42    --   96.67  96.00 -90.00  130
 24  \w     81.00 164.00   0.50    0.42    --   96.67 145.00 -60.00  166
 25  \w    100.00 162.00   0.50    0.42    --   96.67 117.00  90.00  124
 26  \w    -68.00 -14.00   0.50    0.42    --  -82.50  59.00-150.00  108
 27  \w    -57.00 -16.00   0.50    0.42    --  -82.50  50.00 -90.00   82
 28  \w    -47.00 -15.00   0.50    0.42    --  -82.50  42.00 -30.00   64
 29  \w    -47.00 -15.00   0.50    0.42    --  -82.50  42.00  30.00   64
 30  \w    -47.00 -15.00   0.50    0.42    --  -82.50  42.00  60.00   64
 31  \w    -47.00 -15.00   0.50    0.42    --  -82.50  42.00  90.00   64
 32  \w    -32.00  29.00   0.50    0.20    --  -41.33  26.00 100.00  122
 33  \w    -79.00   4.00   0.50    0.20    --  -41.33 104.00  90.00  166
 34  \w   -152.00 -68.00   0.50    0.42    --  -82.50 -26.00 -62.00  168
 35  \w   -111.00 -27.00   0.50    0.20    --  -41.33 -26.00 -62.00  168
;
_diffrn_measurement_device 'four-circle diffractometer'
_diffrn_measurement_device_type 'XtaLAB Synergy, Dualflex, HyPix3000'
_diffrn_measurement_method '\w scans'
_diffrn_radiation_type CuK\a
_diffrn_radiation_wavelength 1.54184
_diffrn_reflns_av_R_equivalents 0.0271
_diffrn_reflns_av_unetI/netI 0.0193
_diffrn_reflns_Laue_measured_fraction_full 0.998
_diffrn_reflns_Laue_measured_fraction_max 0.995
_diffrn_reflns_limit_h_max 11
_diffrn_reflns_limit_h_min -11
_diffrn_reflns_limit_k_max 12
_diffrn_reflns_limit_k_min -15
_diffrn_reflns_limit_l_max 12
_diffrn_reflns_limit_l_min -12
_diffrn_reflns_number 8959
_diffrn_reflns_point_group_measured_fraction_full 0.998
_diffrn_reflns_point_group_measured_fraction_max 0.995
_diffrn_reflns_theta_full 67.684
_diffrn_reflns_theta_max 68.159
_diffrn_reflns_theta_min 5.154
_exptl_absorpt_coefficient_mu 1.906
_exptl_absorpt_correction_T_max 1.00000
_exptl_absorpt_correction_T_min 0.67195
_exptl_absorpt_correction_type multi-scan
_exptl_absorpt_process_details
;
CrysAlisPro 1.171.40.84a (Rigaku Oxford Diffraction, 2020)
Empirical absorption correction using spherical harmonics,
implemented in SCALE3 ABSPACK scaling algorithm.
;
_exptl_crystal_colour 'clear brownish brown'
_exptl_crystal_colour_lustre clear
_exptl_crystal_colour_modifier brownish
_exptl_crystal_colour_primary brown
_exptl_crystal_density_diffrn 1.950
_exptl_crystal_description block
_exptl_crystal_F_000 672
_exptl_crystal_size_max 0.08
_exptl_crystal_size_mid 0.02
_exptl_crystal_size_min 0.01
_refine_diff_density_max 0.212
_refine_diff_density_min -0.196
_refine_diff_density_rms 0.047
_refine_ls_extinction_coef 0.0055(5)
_refine_ls_extinction_expression Fc^*^=kFc[1+0.001xFc^2^\l^3^/sin(2\q)]^-1/4^
_refine_ls_extinction_method 'SHELXL-2018/3 (Sheldrick 2018)'
_refine_ls_goodness_of_fit_ref 1.052
_refine_ls_hydrogen_treatment constr
_refine_ls_matrix_type full
_refine_ls_number_parameters 209
_refine_ls_number_reflns 2104
_refine_ls_number_restraints 0
_refine_ls_restrained_S_all 1.052
_refine_ls_R_factor_all 0.0367
_refine_ls_R_factor_gt 0.0339
_refine_ls_shift/su_max 0.000
_refine_ls_shift/su_mean 0.000
_refine_ls_structure_factor_coef Fsqd
_refine_ls_weighting_details 'w=1/[\s^2^(Fo^2^)+(0.0517P)^2^+0.3264P] where P=(Fo^2^+2Fc^2^)/3'
_refine_ls_weighting_scheme calc
_refine_ls_wR_factor_gt 0.0924
_refine_ls_wR_factor_ref 0.0957
_reflns_Friedel_coverage 0.000
_reflns_number_gt 1895
_reflns_number_total 2104
_reflns_threshold_expression 'I > 2\s(I)'
_cod_data_source_file d4ra01499e2.cif
_cod_data_source_block SB_NDICHL
_cod_database_code 7248286
_shelx_shelxl_version_number 2018/3
_shelx_space_group_comment
;
The symmetry employed for this shelxl refinement is uniquely defined
by the following loop, which should always be used as a source of
symmetry information in preference to the above space-group names.
They are only intended as comments.
;
_shelx_estimated_absorpt_t_max 0.981
_shelx_estimated_absorpt_t_min 0.862
_olex2_refinement_description
;
1. Fixed Uiso
 At 1.2 times of:
  All C(H) groups, All C(H,H) groups
2.a Secondary CH2 refined with riding coordinates:
 C9(H9A,H9B)
2.b Aromatic/amide H refined with riding coordinates:
 C4(H4)
;
_olex2_submission_special_instructions 'No special instructions were received'
_oxdiff_exptl_absorpt_empirical_details
;
Empirical correction (ABSPACK) includes:
- Absorption correction using spherical harmonics
- Frame scaling
;

loop_
_space_group_symop_operation_xyz
'x, y, z'
'-x, y+1/2, -z+1/2'
'-x, -y, -z'
'x, -y-1/2, z-1/2'

loop_
_atom_site_label
_atom_site_type_symbol
_atom_site_fract_x
_atom_site_fract_y
_atom_site_fract_z
_atom_site_U_iso_or_equiv
_atom_site_adp_type
_atom_site_occupancy
_atom_site_site_symmetry_order
_atom_site_calc_flag
_atom_site_refinement_flags_posn
_atom_site_refinement_flags_adp
_atom_site_refinement_flags_occupancy
_atom_site_disorder_assembly
_atom_site_disorder_group
F15 F 0.37483(11) 0.37524(8) 0.51299(11) 0.0483(3) Uani 1 1 d . . . . .
F16 F 0.27122(14) 0.46359(8) 0.31053(12) 0.0546(3) Uani 1 1 d . . . . .
F13 F 0.08740(13) 0.33149(8) 0.48291(11) 0.0507(3) Uani 1 1 d . . . . .
F14 F -0.01880(11) 0.42098(8) 0.28241(12) 0.0561(3) Uani 1 1 d . . . . .
O21 O 0.36943(14) 0.26754(9) 0.25050(13) 0.0457(3) Uani 1 1 d . . . . .
F17 F 0.22724(16) 0.49989(10) 0.62570(12) 0.0679(4) Uani 1 1 d . . . . .
O20 O 0.06501(13) 0.11565(9) 0.42617(15) 0.0485(3) Uani 1 1 d . . . . .
F19 F 0.13522(17) 0.58768(9) 0.43143(15) 0.0776(4) Uani 1 1 d . . . . .
N8 N 0.22023(14) 0.19515(10) 0.34444(14) 0.0360(3) Uani 1 1 d . . . . .
F18 F 0.38071(17) 0.57305(11) 0.5586(2) 0.0942(5) Uani 1 1 d . . . . .
C2 C 0.47433(17) 0.12041(11) 0.39435(15) 0.0329(3) Uani 1 1 d . . . . .
C6 C 0.55501(17) -0.03960(11) 0.53120(15) 0.0319(3) Uani 1 1 d . . . . .
C5 C 0.69590(17) -0.03477(12) 0.52010(16) 0.0337(3) Uani 1 1 d . . . . .
N23 N 0.6948(2) 0.25430(13) 0.2456(2) 0.0619(5) Uani 1 1 d . . . . .
C3 C 0.61354(17) 0.12247(12) 0.38487(16) 0.0350(3) Uani 1 1 d . . . . .
C4 C 0.72511(17) 0.04494(12) 0.45044(16) 0.0352(3) Uani 1 1 d . . . . .
H4 H 0.819414 0.048059 0.446279 0.042 Uiso 1 1 calc R U . . .
C1 C 0.35462(18) 0.20039(12) 0.32360(16) 0.0356(3) Uani 1 1 d . . . . .
C10 C 0.10517(18) 0.36193(12) 0.36538(17) 0.0376(4) Uani 1 1 d . . . . .
C7 C 0.18597(17) 0.11616(12) 0.41726(17) 0.0362(4) Uani 1 1 d . . . . .
C9 C 0.09997(18) 0.27207(12) 0.27099(17) 0.0387(4) Uani 1 1 d . . . . .
H9A H -0.001313 0.239931 0.235268 0.046 Uiso 1 1 calc R U . . .
H9B H 0.109772 0.296989 0.186491 0.046 Uiso 1 1 calc R U . . .
C11 C 0.24980(18) 0.43064(13) 0.42363(17) 0.0387(4) Uani 1 1 d . . . . .
C22 C 0.65207(19) 0.19994(13) 0.30650(19) 0.0417(4) Uani 1 1 d . . . . .
C12 C 0.2473(2) 0.52533(13) 0.5109(2) 0.0470(4) Uani 1 1 d . . . . .

loop_
_atom_site_aniso_label
_atom_site_aniso_U_11
_atom_site_aniso_U_22
_atom_site_aniso_U_33
_atom_site_aniso_U_23
_atom_site_aniso_U_13
_atom_site_aniso_U_12
F15 0.0350(5) 0.0528(6) 0.0525(6) -0.0014(5) 0.0158(4) 0.0102(4)
F16 0.0720(7) 0.0534(6) 0.0579(6) 0.0053(5) 0.0465(6) -0.0015(5)
F13 0.0638(6) 0.0522(6) 0.0544(6) 0.0018(5) 0.0428(5) -0.0012(5)
F14 0.0386(5) 0.0536(6) 0.0680(7) 0.0085(5) 0.0170(5) 0.0192(4)
O21 0.0484(7) 0.0438(7) 0.0524(7) 0.0072(5) 0.0294(6) 0.0078(5)
F17 0.0958(9) 0.0655(7) 0.0549(7) -0.0070(5) 0.0453(7) 0.0064(7)
O20 0.0359(6) 0.0479(7) 0.0679(8) 0.0046(6) 0.0290(6) 0.0059(5)
F19 0.0989(10) 0.0514(7) 0.0766(8) 0.0060(6) 0.0347(7) 0.0328(7)
N8 0.0333(6) 0.0366(7) 0.0395(7) -0.0014(5) 0.0178(5) 0.0047(5)
F18 0.0754(9) 0.0788(9) 0.1483(14) -0.0576(10) 0.0681(10) -0.0317(7)
C2 0.0321(7) 0.0345(8) 0.0326(7) -0.0079(6) 0.0152(6) -0.0012(6)
C6 0.0310(7) 0.0354(8) 0.0294(7) -0.0069(6) 0.0138(6) -0.0009(6)
C5 0.0308(7) 0.0369(8) 0.0338(7) -0.0071(6) 0.0151(6) -0.0005(6)
N23 0.0616(10) 0.0567(10) 0.0800(12) 0.0109(9) 0.0434(9) -0.0016(8)
C3 0.0350(8) 0.0355(8) 0.0363(7) -0.0061(6) 0.0178(6) -0.0029(6)
C4 0.0306(7) 0.0399(8) 0.0373(8) -0.0068(6) 0.0174(6) -0.0014(6)
C1 0.0370(8) 0.0355(8) 0.0356(7) -0.0053(6) 0.0178(6) 0.0004(6)
C10 0.0355(8) 0.0420(8) 0.0398(8) 0.0090(7) 0.0209(7) 0.0108(6)
C7 0.0320(8) 0.0377(8) 0.0395(8) -0.0052(6) 0.0169(6) -0.0001(6)
C9 0.0334(8) 0.0432(9) 0.0372(8) 0.0015(7) 0.0142(6) 0.0055(7)
C11 0.0404(8) 0.0420(9) 0.0404(8) 0.0059(7) 0.0244(7) 0.0076(7)
C22 0.0387(8) 0.0409(9) 0.0503(9) -0.0020(7) 0.0244(7) -0.0006(7)
C12 0.0463(10) 0.0459(10) 0.0548(10) -0.0018(8) 0.0283(8) 0.0038(8)

loop_
_atom_type_symbol
_atom_type_description
_atom_type_scat_dispersion_real
_atom_type_scat_dispersion_imag
_atom_type_scat_source
C C 0.0181 0.0091 'International Tables Vol C Tables 4.2.6.8 and 6.1.1.4'
H H 0.0000 0.0000 'International Tables Vol C Tables 4.2.6.8 and 6.1.1.4'
F F 0.0727 0.0534 'International Tables Vol C Tables 4.2.6.8 and 6.1.1.4'
N N 0.0311 0.0180 'International Tables Vol C Tables 4.2.6.8 and 6.1.1.4'
O O 0.0492 0.0322 'International Tables Vol C Tables 4.2.6.8 and 6.1.1.4'

loop_
_geom_angle_atom_site_label_1
_geom_angle_atom_site_label_2
_geom_angle_atom_site_label_3
_geom_angle
_geom_angle_site_symmetry_1
_geom_angle_site_symmetry_3
_geom_angle_publ_flag
C1 N8 C9 117.14(13) . . ?
C7 N8 C1 124.91(13) . . ?
C7 N8 C9 117.61(12) . . ?
C6 C2 C1 119.79(13) 3_656 . ?
C3 C2 C6 119.35(14) . 3_656 ?
C3 C2 C1 120.84(14) . . ?
C2 C6 C6 120.45(17) 3_656 3_656 ?
C2 C6 C5 120.88(14) 3_656 . ?
C5 C6 C6 118.66(17) . 3_656 ?
C6 C5 C7 120.62(14) . 3_656 ?
C4 C5 C6 120.60(14) . . ?
C4 C5 C7 118.78(14) . 3_656 ?
C2 C3 C4 120.23(14) . . ?
C2 C3 C22 123.53(14) . . ?
C4 C3 C22 116.23(13) . . ?
C5 C4 C3 120.68(14) . . ?
C5 C4 H4 119.7 . . ?
C3 C4 H4 119.7 . . ?
O21 C1 N8 120.43(14) . . ?
O21 C1 C2 122.48(14) . . ?
N8 C1 C2 117.09(13) . . ?
F13 C10 F14 107.26(12) . . ?
F13 C10 C9 110.87(13) . . ?
F13 C10 C11 106.78(13) . . ?
F14 C10 C9 106.54(12) . . ?
F14 C10 C11 106.92(13) . . ?
C9 C10 C11 117.96(13) . . ?
O20 C7 N8 120.78(14) . . ?
O20 C7 C5 122.71(15) . 3_656 ?
N8 C7 C5 116.51(13) . 3_656 ?
N8 C9 C10 115.09(12) . . ?
N8 C9 H9A 108.5 . . ?
N8 C9 H9B 108.5 . . ?
C10 C9 H9A 108.5 . . ?
C10 C9 H9B 108.5 . . ?
H9A C9 H9B 107.5 . . ?
F15 C11 C10 108.51(13) . . ?
F15 C11 C12 106.79(13) . . ?
F16 C11 F15 108.74(12) . . ?
F16 C11 C10 108.94(13) . . ?
F16 C11 C12 106.81(14) . . ?
C10 C11 C12 116.81(13) . . ?
N23 C22 C3 172.70(18) . . ?
F17 C12 C11 111.05(14) . . ?
F19 C12 F17 107.52(15) . . ?
F19 C12 F18 108.90(17) . . ?
F19 C12 C11 111.95(15) . . ?
F18 C12 F17 107.87(17) . . ?
F18 C12 C11 109.44(14) . . ?

loop_
_geom_bond_atom_site_label_1
_geom_bond_atom_site_label_2
_geom_bond_distance
_geom_bond_site_symmetry_2
_geom_bond_publ_flag
F15 C11 1.3487(18) . ?
F16 C11 1.3387(18) . ?
F13 C10 1.3521(18) . ?
F14 C10 1.3532(17) . ?
O21 C1 1.2088(19) . ?
F17 C12 1.319(2) . ?
O20 C7 1.2101(19) . ?
F19 C12 1.305(2) . ?
N8 C1 1.407(2) . ?
N8 C7 1.405(2) . ?
N8 C9 1.4639(19) . ?
F18 C12 1.310(2) . ?
C2 C6 1.411(2) 3_656 ?
C2 C3 1.389(2) . ?
C2 C1 1.485(2) . ?
C6 C6 1.416(3) 3_656 ?
C6 C5 1.415(2) . ?
C5 C4 1.369(2) . ?
C5 C7 1.481(2) 3_656 ?
N23 C22 1.143(2) . ?
C3 C4 1.412(2) . ?
C3 C22 1.448(2) . ?
C4 H4 0.9300 . ?
C10 C9 1.515(2) . ?
C10 C11 1.537(2) . ?
C9 H9A 0.9700 . ?
C9 H9B 0.9700 . ?
C11 C12 1.542(2) . ?

loop_
_geom_torsion_atom_site_label_1
_geom_torsion_atom_site_label_2
_geom_torsion_atom_site_label_3
_geom_torsion_atom_site_label_4
_geom_torsion
_geom_torsion_site_symmetry_1
_geom_torsion_site_symmetry_2
_geom_torsion_site_symmetry_3
_geom_torsion_site_symmetry_4
_geom_torsion_publ_flag
F15 C11 C12 F17 -63.51(17) . . . . ?
F15 C11 C12 F19 176.30(14) . . . . ?
F15 C11 C12 F18 55.47(19) . . . . ?
F16 C11 C12 F17 -179.73(14) . . . . ?
F16 C11 C12 F19 60.09(18) . . . . ?
F16 C11 C12 F18 -60.75(19) . . . . ?
F13 C10 C9 N8 -60.02(18) . . . . ?
F13 C10 C11 F15 62.39(15) . . . . ?
F13 C10 C11 F16 -179.38(12) . . . . ?
F13 C10 C11 C12 -58.31(17) . . . . ?
F14 C10 C9 N8 -176.41(13) . . . . ?
F14 C10 C11 F15 176.95(11) . . . . ?
F14 C10 C11 F16 -64.82(16) . . . . ?
F14 C10 C11 C12 56.26(17) . . . . ?
C2 C6 C5 C4 -178.59(13) 3_656 . . . ?
C2 C6 C5 C7 1.8(2) 3_656 . . 3_656 ?
C2 C3 C4 C5 2.1(2) . . . . ?
C6 C2 C3 C4 -0.6(2) 3_656 . . . ?
C6 C2 C3 C22 177.69(13) 3_656 . . . ?
C6 C2 C1 O21 -175.08(14) 3_656 . . . ?
C6 C2 C1 N8 4.7(2) 3_656 . . . ?
C6 C6 C5 C4 0.0(2) 3_656 . . . ?
C6 C6 C5 C7 -179.57(15) 3_656 . . 3_656 ?
C6 C5 C4 C3 -1.7(2) . . . . ?
C3 C2 C1 O21 3.1(2) . . . . ?
C3 C2 C1 N8 -177.10(13) . . . . ?
C1 N8 C7 O20 -177.45(14) . . . . ?
C1 N8 C7 C5 2.0(2) . . . 3_656 ?
C1 N8 C9 C10 -97.11(16) . . . . ?
C1 C2 C3 C4 -178.87(13) . . . . ?
C1 C2 C3 C22 -0.5(2) . . . . ?
C10 C11 C12 F17 58.08(19) . . . . ?
C10 C11 C12 F19 -62.1(2) . . . . ?
C10 C11 C12 F18 177.06(15) . . . . ?
C7 N8 C1 O21 174.69(14) . . . . ?
C7 N8 C1 C2 -5.1(2) . . . . ?
C7 N8 C9 C10 89.32(17) . . . . ?
C7 C5 C4 C3 177.87(13) 3_656 . . . ?
C9 N8 C1 O21 1.6(2) . . . . ?
C9 N8 C1 C2 -178.13(12) . . . . ?
C9 N8 C7 O20 -4.4(2) . . . . ?
C9 N8 C7 C5 175.01(12) . . . 3_656 ?
C9 C10 C11 F15 -63.16(17) . . . . ?
C9 C10 C11 F16 55.07(18) . . . . ?
C9 C10 C11 C12 176.15(13) . . . . ?
C11 C10 C9 N8 63.50(19) . . . . ?
C22 C3 C4 C5 -176.39(14) . . . . ?
